data_7237435
loop_
_publ_author_name
'Zhang, Kai'
'Sun, Qikun'
'Tang, Liangliang'
'Wang, Yanhui'
'Fan, Xiaojing'
'Liu, Linxi'
'Xue, Shanfeng'
'Yang, Wenjun'

_publ_section_title
;
 Cyclic boron esterification: screening organic room temperature
 phosphorescent and mechanoluminescent materials
;
_journal_issue 32
_journal_name_full 'Journal of Materials Chemistry C'
_journal_page_first 8733
_journal_paper_doi 10.1039/C8TC02938E
_journal_volume 6
_journal_year 2018
_chemical_formula_sum 'C24 H24 B N O2'
_chemical_formula_weight 369.25
_chemical_name_systematic TME
_space_group_IT_number 13
_space_group_name_Hall '-P 2yc'
_space_group_name_H-M_alt 'P 1 2/c 1'
_symmetry_cell_setting monoclinic
_symmetry_space_group_name_H-M 'P 1 2/c 1'
_atom_sites_solution_hydrogens geom
_atom_sites_solution_primary direct
_atom_sites_solution_secondary difmap
_audit_creation_method SHELXL-97
_audit_update_record
;
2018-06-11 deposited with the CCDC.
2018-07-23 downloaded from the CCDC.
;
_cell_angle_alpha 90.00
_cell_angle_beta 104.664(12)
_cell_angle_gamma 90.00
_cell_formula_units_Z 8
_cell_length_a 24.979(2)
_cell_length_b 8.9400(10)
_cell_length_c 19.1000(5)
_cell_measurement_reflns_used 1797
_cell_measurement_temperature 293(2)
_cell_measurement_theta_max 20.21
_cell_measurement_theta_min 2.55
_cell_volume 4126.3(6)
_computing_cell_refinement 'Bruker SAINT'
_computing_data_collection 'Bruker APEX2'
_computing_data_reduction 'Bruker SAINT'
_computing_molecular_graphics 'Bruker SHELXTL'
_computing_publication_material 'Bruker SHELXTL'
_computing_structure_refinement 'SHELXL-97 (Sheldrick, 2008)'
_computing_structure_solution 'SHELXS-97 (Sheldrick, 2008)'
_diffrn_ambient_temperature 293(2)
_diffrn_measured_fraction_theta_full 0.997
_diffrn_measured_fraction_theta_max 0.997
_diffrn_measurement_device_type 'Bruker APEX-II CCD'
_diffrn_measurement_method '\f and \w scans'
_diffrn_radiation_monochromator graphite
_diffrn_radiation_source 'fine-focus sealed tube'
_diffrn_radiation_type MoK\a
_diffrn_radiation_wavelength 0.71073
_diffrn_reflns_av_R_equivalents 0.0834
_diffrn_reflns_av_sigmaI/netI 0.1471
_diffrn_reflns_limit_h_max 27
_diffrn_reflns_limit_h_min -29
_diffrn_reflns_limit_k_max 10
_diffrn_reflns_limit_k_min -10
_diffrn_reflns_limit_l_max 22
_diffrn_reflns_limit_l_min -20
_diffrn_reflns_number 20104
_diffrn_reflns_theta_full 25.00
_diffrn_reflns_theta_max 25.00
_diffrn_reflns_theta_min 2.15
_exptl_absorpt_coefficient_mu 0.074
_exptl_absorpt_correction_T_max 0.9853
_exptl_absorpt_correction_T_min 0.9810
_exptl_absorpt_correction_type multi-scan
_exptl_absorpt_process_details SADABS
_exptl_crystal_colour colorless
_exptl_crystal_density_diffrn 1.189
_exptl_crystal_density_method 'not measured'
_exptl_crystal_description block
_exptl_crystal_F_000 1568
_exptl_crystal_size_max 0.26
_exptl_crystal_size_mid 0.23
_exptl_crystal_size_min 0.20
_refine_diff_density_max 0.332
_refine_diff_density_min -0.259
_refine_diff_density_rms 0.046
_refine_ls_extinction_method none
_refine_ls_goodness_of_fit_ref 1.016
_refine_ls_hydrogen_treatment constr
_refine_ls_matrix_type full
_refine_ls_number_parameters 505
_refine_ls_number_reflns 7257
_refine_ls_number_restraints 18
_refine_ls_restrained_S_all 1.069
_refine_ls_R_factor_all 0.1477
_refine_ls_R_factor_gt 0.0719
_refine_ls_shift/su_max 0.000
_refine_ls_shift/su_mean 0.000
_refine_ls_structure_factor_coef Fsqd
_refine_ls_weighting_details 'calc w=1/[\s^2^(Fo^2^)+(0.0100P)^2^+0.4000P] where P=(Fo^2^+2Fc^2^)/3'
_refine_ls_weighting_scheme calc
_refine_ls_wR_factor_gt 0.1607
_refine_ls_wR_factor_ref 0.1866
_reflns_number_gt 3607
_reflns_number_total 7257
_reflns_threshold_expression >2sigma(I)
_cod_data_source_file c8tc02938e3.cif
_cod_data_source_block a_CCDC4
_cod_depositor_comments
;
The following automatic conversions were performed:

data item '_exptl_absorpt_correction_type' value 'Multi-scan' was
changed to 'multi-scan' in accordance with the
/home/saulius/struct/COD-crude-data/automatic-downloads/DataCite-retrospective/RSC/depositions/lib/dictionaries/cif_core.dic
dictionary named 'cif_core.dic' version 2.4.2 last updated on
2011-04-26.

data item '_symmetry_cell_setting' value 'Monoclinic' was changed to
'monoclinic' in accordance with the
/home/saulius/struct/COD-crude-data/automatic-downloads/DataCite-retrospective/RSC/depositions/lib/dictionaries/cif_core.dic
dictionary named 'cif_core.dic' version 2.4.2 last updated on
2011-04-26.

Automatic conversion script
Id: cif_fix_values 6909 2019-04-08 15:41:33Z antanas 
;
_cod_original_sg_symbol_H-M 'P2/c   '
_cod_database_code 7237435

loop_
_symmetry_equiv_pos_as_xyz
'x, y, z'
'-x, y, -z+1/2'
'-x, -y, -z'
'x, -y, z-1/2'

loop_
_atom_site_label
_atom_site_type_symbol
_atom_site_fract_x
_atom_site_fract_y
_atom_site_fract_z
_atom_site_U_iso_or_equiv
_atom_site_adp_type
_atom_site_occupancy
_atom_site_symmetry_multiplicity
_atom_site_calc_flag
_atom_site_refinement_flags
O1 O -0.07690(9) 0.4724(3) 0.09706(14) 0.0770(7) Uani 1 1 d .
O2 O -0.01294(9) 0.2920(3) 0.11505(14) 0.0772(7) Uani 1 1 d .
O3 O 0.48467(9) -0.1546(3) 0.12711(15) 0.0832(8) Uani 1 1 d .
O4 O 0.54469(10) 0.0277(3) 0.12721(15) 0.0822(8) Uani 1 1 d .
C1 C 0.15637(13) 0.9876(4) 0.2257(2) 0.0590(9) Uani 1 1 d .
C2 C 0.13650(14) 1.0399(4) 0.1563(2) 0.0753(11) Uani 1 1 d .
H2A H 0.1083 0.9902 0.1234 0.090 Uiso 1 1 calc R
C3 C 0.15956(16) 1.1670(5) 0.1371(2) 0.0857(12) Uani 1 1 d .
H3A H 0.1467 1.2046 0.0905 0.103 Uiso 1 1 calc R
C4 C 0.20147(17) 1.2405(5) 0.1855(3) 0.0916(13) Uani 1 1 d .
H4A H 0.2164 1.3271 0.1712 0.110 Uiso 1 1 calc R
C5 C 0.22128(15) 1.1879(5) 0.2541(3) 0.0800(12) Uani 1 1 d .
H5A H 0.2495 1.2385 0.2865 0.096 Uiso 1 1 calc R
C6 C 0.19922(12) 1.0594(4) 0.2752(2) 0.0609(9) Uani 1 1 d .
C7 C 0.20982(12) 0.9756(4) 0.3405(2) 0.0611(10) Uani 1 1 d .
C8 C 0.17278(13) 0.8561(4) 0.3295(2) 0.0588(9) Uani 1 1 d .
N1 N 0.14082(10) 0.8632(3) 0.25891(17) 0.0607(8) Uani 1 1 d .
C10 C 0.16953(14) 0.7572(4) 0.3830(2) 0.0697(10) Uani 1 1 d .
H10A H 0.1438 0.6799 0.3749 0.084 Uiso 1 1 calc R
C11 C 0.20650(17) 0.7781(5) 0.4495(2) 0.0811(11) Uani 1 1 d .
H11A H 0.2056 0.7129 0.4872 0.097 Uiso 1 1 calc R
C12 C 0.24453(17) 0.8921(6) 0.4617(3) 0.0890(13) Uani 1 1 d .
H12A H 0.2693 0.9015 0.5069 0.107 Uiso 1 1 calc R
C13 C 0.24639(14) 0.9911(5) 0.4086(3) 0.0783(12) Uani 1 1 d .
H13A H 0.2719 1.0689 0.4175 0.094 Uiso 1 1 calc R
C14 C 0.10038(13) 0.7571(4) 0.22499(19) 0.0593(9) Uani 1 1 d .
C15 C 0.11344(13) 0.6089(4) 0.2242(2) 0.0670(10) Uani 1 1 d .
H15A H 0.1492 0.5766 0.2458 0.080 Uiso 1 1 calc R
C16 C 0.07375(13) 0.5081(4) 0.1917(2) 0.0679(10) Uani 1 1 d .
H16A H 0.0829 0.4072 0.1920 0.081 Uiso 1 1 calc R
C17 C 0.02050(13) 0.5520(4) 0.15825(19) 0.0598(9) Uani 1 1 d .
C18 C 0.00896(13) 0.7019(4) 0.1598(2) 0.0680(10) Uani 1 1 d .
H18A H -0.0266 0.7349 0.1378 0.082 Uiso 1 1 calc R
C19 C 0.04787(13) 0.8043(4) 0.1923(2) 0.0670(10) Uani 1 1 d .
H19A H 0.0388 0.9052 0.1923 0.080 Uiso 1 1 calc R
C20 C -0.10488(14) 0.3423(4) 0.0605(2) 0.0685(10) Uani 1 1 d .
C21 C -0.1130(2) 0.3685(6) -0.0201(3) 0.1298(18) Uani 1 1 d .
H21A H -0.1389 0.4485 -0.0356 0.195 Uiso 1 1 calc R
H21B H -0.1269 0.2789 -0.0461 0.195 Uiso 1 1 calc R
H21C H -0.0782 0.3946 -0.0295 0.195 Uiso 1 1 calc R
C22 C -0.15946(15) 0.3298(5) 0.0787(3) 0.1120(17) Uani 1 1 d .
H22A H -0.1828 0.4114 0.0570 0.168 Uiso 1 1 calc R
H22B H -0.1539 0.3330 0.1302 0.168 Uiso 1 1 calc R
H22C H -0.1767 0.2368 0.0604 0.168 Uiso 1 1 calc R
C23 C -0.06430(14) 0.2153(4) 0.0903(2) 0.0758(11) Uani 1 1 d .
C24 C -0.07453(19) 0.1457(6) 0.1585(3) 0.131(2) Uani 1 1 d .
H24A H -0.0478 0.0682 0.1756 0.197 Uiso 1 1 calc R
H24B H -0.1111 0.1039 0.1478 0.197 Uiso 1 1 calc R
H24C H -0.0711 0.2211 0.1951 0.197 Uiso 1 1 calc R
C25 C -0.0596(2) 0.0928(6) 0.0403(3) 0.146(2) Uani 1 1 d .
H25A H -0.0546 0.1342 -0.0040 0.219 Uiso 1 1 calc R
H25B H -0.0927 0.0336 0.0301 0.219 Uiso 1 1 calc R
H25C H -0.0284 0.0310 0.0622 0.219 Uiso 1 1 calc R
C26 C 0.32074(12) 0.5392(4) 0.17043(18) 0.0517(8) Uani 1 1 d .
C27 C 0.32130(14) 0.5890(4) 0.10283(19) 0.0722(10) Uani 1 1 d .
H27A H 0.3411 0.5388 0.0748 0.087 Uiso 1 1 calc R
C28 C 0.29168(16) 0.7154(5) 0.0781(2) 0.0806(12) Uani 1 1 d .
H28A H 0.2914 0.7517 0.0324 0.097 Uiso 1 1 calc R
C29 C 0.26248(14) 0.7896(4) 0.1189(2) 0.0734(11) Uani 1 1 d .
H29A H 0.2428 0.8753 0.1005 0.088 Uiso 1 1 calc R
C30 C 0.26177(12) 0.7404(4) 0.1858(2) 0.0616(9) Uani 1 1 d .
H30A H 0.2417 0.7916 0.2131 0.074 Uiso 1 1 calc R
C31 C 0.29144(11) 0.6127(4) 0.21317(17) 0.0490(8) Uani 1 1 d .
N2 N 0.34781(10) 0.4179(3) 0.20901(14) 0.0524(7) Uani 1 1 d .
C33 C 0.33767(11) 0.4170(3) 0.27618(17) 0.0458(8) Uani 1 1 d .
C34 C 0.30210(11) 0.5347(3) 0.28053(17) 0.0466(8) Uani 1 1 d .
C35 C 0.28698(13) 0.5587(4) 0.3439(2) 0.0614(9) Uani 1 1 d .
H35A H 0.2629 0.6359 0.3475 0.074 Uiso 1 1 calc R
C36 C 0.30800(14) 0.4670(4) 0.4016(2) 0.0683(10) Uani 1 1 d .
H36A H 0.2975 0.4812 0.4444 0.082 Uiso 1 1 calc R
C37 C 0.34457(14) 0.3539(4) 0.3973(2) 0.0645(9) Uani 1 1 d .
H37A H 0.3591 0.2949 0.4378 0.077 Uiso 1 1 calc R
C38 C 0.35978(12) 0.3271(4) 0.33476(19) 0.0551(8) Uani 1 1 d .
H38A H 0.3843 0.2505 0.3318 0.066 Uiso 1 1 calc R
C39 C 0.38248(12) 0.3137(4) 0.18498(16) 0.0513(8) Uani 1 1 d .
C40 C 0.43168(13) 0.3595(4) 0.1739(2) 0.0683(10) Uani 1 1 d .
H40A H 0.4415 0.4600 0.1787 0.082 Uiso 1 1 calc R
C41 C 0.46672(13) 0.2566(4) 0.15568(19) 0.0672(10) Uani 1 1 d .
H41A H 0.5002 0.2886 0.1480 0.081 Uiso 1 1 calc R
C42 C 0.45331(13) 0.1074(4) 0.14853(17) 0.0545(8) Uani 1 1 d .
C43 C 0.40286(14) 0.0661(4) 0.15763(19) 0.0674(10) Uani 1 1 d .
H43A H 0.3923 -0.0337 0.1515 0.081 Uiso 1 1 calc R
C44 C 0.36722(14) 0.1685(4) 0.1756(2) 0.0659(10) Uani 1 1 d .
H44A H 0.3330 0.1378 0.1813 0.079 Uiso 1 1 calc R
C45 C 0.57378(14) -0.1045(4) 0.11550(19) 0.0628(9) Uani 1 1 d .
C46 C 0.62722(18) -0.1057(5) 0.1706(3) 0.1118(16) Uani 1 1 d .
H46A H 0.6493 -0.0228 0.1625 0.168 Uiso 1 1 calc R
H46B H 0.6463 -0.1975 0.1672 0.168 Uiso 1 1 calc R
H46C H 0.6207 -0.0975 0.2179 0.168 Uiso 1 1 calc R
C47 C 0.5859(2) -0.0893(6) 0.0434(3) 0.1150(16) Uani 1 1 d .
H47A H 0.6119 -0.0093 0.0450 0.173 Uiso 1 1 calc R
H47B H 0.5523 -0.0677 0.0075 0.173 Uiso 1 1 calc R
H47C H 0.6015 -0.1810 0.0313 0.173 Uiso 1 1 calc R
C48 C 0.53298(15) -0.2297(4) 0.1186(2) 0.0747(11) Uani 1 1 d U
C49 C 0.5158(3) -0.3219(8) 0.0535(4) 0.211(3) Uani 1 1 d U
H49A H 0.5047 -0.2585 0.0118 0.317 Uiso 1 1 calc R
H49B H 0.4853 -0.3841 0.0571 0.317 Uiso 1 1 calc R
H49C H 0.5462 -0.3837 0.0490 0.317 Uiso 1 1 calc R
C50 C 0.5512(2) -0.3246(7) 0.1852(4) 0.186(3) Uani 1 1 d U
H50A H 0.5239 -0.4005 0.1850 0.279 Uiso 1 1 calc R
H50B H 0.5552 -0.2630 0.2274 0.279 Uiso 1 1 calc R
H50C H 0.5860 -0.3708 0.1860 0.279 Uiso 1 1 calc R
B1 B -0.02384(16) 0.4381(5) 0.1230(2) 0.0587(10) Uani 1 1 d .
B2 B 0.49440(16) -0.0073(5) 0.1333(2) 0.0556(10) Uani 1 1 d .

loop_
_atom_site_aniso_label
_atom_site_aniso_U_11
_atom_site_aniso_U_22
_atom_site_aniso_U_33
_atom_site_aniso_U_23
_atom_site_aniso_U_13
_atom_site_aniso_U_12
O1 0.0567(14) 0.0587(15) 0.109(2) -0.0125(14) 0.0091(13) -0.0125(13)
O2 0.0593(14) 0.0653(18) 0.104(2) -0.0134(14) 0.0158(13) -0.0137(13)
O3 0.0721(15) 0.0590(17) 0.126(2) -0.0060(15) 0.0396(15) 0.0123(14)
O4 0.0740(15) 0.0510(15) 0.134(2) 0.0030(14) 0.0492(15) 0.0176(13)
C1 0.0531(19) 0.054(2) 0.073(3) -0.013(2) 0.0233(19) -0.0094(18)
C2 0.067(2) 0.073(3) 0.087(3) -0.012(2) 0.021(2) -0.017(2)
C3 0.090(3) 0.078(3) 0.092(3) -0.003(2) 0.029(2) -0.022(3)
C4 0.086(3) 0.076(3) 0.118(4) 0.000(3) 0.037(3) -0.024(3)
C5 0.063(2) 0.074(3) 0.106(4) -0.015(3) 0.028(2) -0.024(2)
C6 0.0469(18) 0.058(2) 0.083(3) -0.021(2) 0.0259(19) -0.0079(18)
C7 0.0424(17) 0.062(2) 0.082(3) -0.026(2) 0.0212(19) -0.0032(18)
C8 0.0490(18) 0.061(2) 0.069(3) -0.014(2) 0.0192(19) 0.0009(18)
N1 0.0538(15) 0.0562(18) 0.073(2) -0.0108(16) 0.0185(16) -0.0133(15)
C10 0.066(2) 0.071(3) 0.077(3) -0.011(2) 0.028(2) 0.001(2)
C11 0.086(3) 0.088(3) 0.076(3) -0.005(2) 0.032(2) 0.009(3)
C12 0.079(3) 0.102(4) 0.081(4) -0.025(3) 0.010(2) 0.001(3)
C13 0.059(2) 0.084(3) 0.092(3) -0.029(3) 0.018(2) -0.003(2)
C14 0.0501(19) 0.054(2) 0.076(3) -0.0104(18) 0.0202(17) -0.0114(18)
C15 0.0552(19) 0.058(2) 0.087(3) -0.008(2) 0.0162(18) -0.0066(19)
C16 0.064(2) 0.055(2) 0.086(3) -0.011(2) 0.022(2) -0.0120(19)
C17 0.0543(19) 0.055(2) 0.073(3) -0.0060(18) 0.0201(17) -0.0108(18)
C18 0.0503(18) 0.063(3) 0.090(3) -0.007(2) 0.0172(18) -0.0063(19)
C19 0.055(2) 0.052(2) 0.093(3) -0.012(2) 0.0178(19) -0.0057(18)
C20 0.064(2) 0.062(2) 0.077(3) -0.013(2) 0.0119(19) -0.021(2)
C21 0.153(4) 0.134(5) 0.092(4) 0.009(3) 0.013(3) -0.023(4)
C22 0.073(2) 0.091(3) 0.177(5) -0.009(3) 0.040(3) -0.019(2)
C23 0.061(2) 0.072(3) 0.092(3) -0.016(2) 0.015(2) -0.013(2)
C24 0.108(3) 0.127(4) 0.162(5) 0.061(4) 0.040(3) -0.010(3)
C25 0.139(4) 0.109(4) 0.169(6) -0.077(4) -0.001(4) 0.003(3)
C26 0.0503(17) 0.055(2) 0.052(2) -0.0055(17) 0.0163(16) 0.0060(16)
C27 0.081(2) 0.086(3) 0.053(3) 0.001(2) 0.0235(19) 0.023(2)
C28 0.092(3) 0.091(3) 0.061(3) 0.012(2) 0.023(2) 0.025(3)
C29 0.075(2) 0.071(3) 0.071(3) 0.007(2) 0.013(2) 0.019(2)
C30 0.0550(19) 0.059(2) 0.073(3) -0.006(2) 0.0205(18) 0.0108(18)
C31 0.0414(16) 0.050(2) 0.057(2) -0.0089(17) 0.0150(15) 0.0007(16)
N2 0.0594(15) 0.0512(17) 0.0523(18) -0.0026(14) 0.0245(13) 0.0136(14)
C33 0.0438(16) 0.0456(19) 0.051(2) -0.0049(16) 0.0164(15) -0.0061(15)
C34 0.0444(16) 0.0479(19) 0.052(2) -0.0074(16) 0.0213(15) -0.0058(15)
C35 0.0593(19) 0.061(2) 0.071(3) -0.002(2) 0.0298(19) 0.0004(18)
C36 0.078(2) 0.081(3) 0.055(3) -0.007(2) 0.0330(19) -0.008(2)
C37 0.068(2) 0.069(2) 0.060(3) 0.0081(19) 0.0217(19) -0.005(2)
C38 0.0544(18) 0.052(2) 0.062(2) 0.0002(18) 0.0210(17) -0.0037(17)
C39 0.0546(18) 0.055(2) 0.048(2) -0.0036(16) 0.0198(15) 0.0108(17)
C40 0.064(2) 0.056(2) 0.091(3) -0.0186(19) 0.031(2) 0.0001(19)
C41 0.0558(19) 0.069(3) 0.083(3) -0.013(2) 0.0302(18) 0.0052(19)
C42 0.0578(19) 0.057(2) 0.051(2) -0.0006(17) 0.0189(16) 0.0115(18)
C43 0.074(2) 0.054(2) 0.082(3) -0.0061(19) 0.034(2) 0.0020(19)
C44 0.063(2) 0.057(2) 0.088(3) -0.005(2) 0.0381(19) 0.0060(19)
C45 0.065(2) 0.064(2) 0.062(2) 0.0025(18) 0.0210(19) 0.0244(19)
C46 0.112(3) 0.080(3) 0.119(4) -0.008(3) -0.016(3) 0.021(3)
C47 0.141(4) 0.123(4) 0.100(4) -0.005(3) 0.064(3) -0.001(3)
C48 0.081(2) 0.057(2) 0.097(3) 0.009(2) 0.042(2) 0.020(2)
C49 0.227(6) 0.187(6) 0.257(7) -0.160(5) 0.132(5) -0.085(5)
C50 0.123(4) 0.181(5) 0.265(7) 0.154(5) 0.071(4) 0.040(4)
B1 0.057(2) 0.059(3) 0.064(3) -0.003(2) 0.022(2) -0.011(2)
B2 0.068(2) 0.056(3) 0.045(2) 0.0010(19) 0.0183(19) 0.009(2)

loop_
_atom_type_symbol
_atom_type_description
_atom_type_scat_dispersion_real
_atom_type_scat_dispersion_imag
_atom_type_scat_source
C C 0.0033 0.0016 'International Tables Vol C Tables 4.2.6.8 and 6.1.1.4'
H H 0.0000 0.0000 'International Tables Vol C Tables 4.2.6.8 and 6.1.1.4'
B B 0.0013 0.0007 'International Tables Vol C Tables 4.2.6.8 and 6.1.1.4'
N N 0.0061 0.0033 'International Tables Vol C Tables 4.2.6.8 and 6.1.1.4'
O O 0.0106 0.0060 'International Tables Vol C Tables 4.2.6.8 and 6.1.1.4'

loop_
_geom_angle_atom_site_label_1
_geom_angle_atom_site_label_2
_geom_angle_atom_site_label_3
_geom_angle
B1 O1 C20 108.1(3)
B1 O2 C23 108.2(3)
B2 O3 C48 109.5(3)
B2 O4 C45 110.3(3)
C2 C1 N1 129.8(3)
C2 C1 C6 121.7(4)
N1 C1 C6 108.4(4)
C3 C2 C1 117.9(4)
C3 C2 H2A 121.1
C1 C2 H2A 121.1
C2 C3 C4 121.3(4)
C2 C3 H3A 119.4
C4 C3 H3A 119.4
C5 C4 C3 120.7(4)
C5 C4 H4A 119.7
C3 C4 H4A 119.7
C4 C5 C6 119.6(4)
C4 C5 H5A 120.2
C6 C5 H5A 120.2
C5 C6 C1 118.8(4)
C5 C6 C7 134.2(4)
C1 C6 C7 107.0(3)
C13 C7 C8 118.0(4)
C13 C7 C6 134.4(4)
C8 C7 C6 107.6(3)
C10 C8 N1 128.9(3)
C10 C8 C7 123.0(4)
N1 C8 C7 108.0(3)
C8 N1 C1 108.9(3)
C8 N1 C14 125.7(3)
C1 N1 C14 125.3(3)
C8 C10 C11 116.5(4)
C8 C10 H10A 121.7
C11 C10 H10A 121.7
C12 C11 C10 122.0(4)
C12 C11 H11A 119.0
C10 C11 H11A 119.0
C13 C12 C11 120.7(4)
C13 C12 H12A 119.6
C11 C12 H12A 119.6
C12 C13 C7 119.7(4)
C12 C13 H13A 120.2
C7 C13 H13A 120.2
C15 C14 C19 119.9(3)
C15 C14 N1 120.6(3)
C19 C14 N1 119.5(3)
C14 C15 C16 119.8(3)
C14 C15 H15A 120.1
C16 C15 H15A 120.1
C15 C16 C17 121.8(3)
C15 C16 H16A 119.1
C17 C16 H16A 119.1
C18 C17 C16 116.8(3)
C18 C17 B1 121.8(3)
C16 C17 B1 121.4(3)
C19 C18 C17 122.4(3)
C19 C18 H18A 118.8
C17 C18 H18A 118.8
C18 C19 C14 119.4(3)
C18 C19 H19A 120.3
C14 C19 H19A 120.3
O1 C20 C22 107.9(3)
O1 C20 C21 106.9(3)
C22 C20 C21 110.6(3)
O1 C20 C23 102.9(3)
C22 C20 C23 114.5(3)
C21 C20 C23 113.3(3)
C20 C21 H21A 109.5
C20 C21 H21B 109.5
H21A C21 H21B 109.5
C20 C21 H21C 109.5
H21A C21 H21C 109.5
H21B C21 H21C 109.5
C20 C22 H22A 109.5
C20 C22 H22B 109.5
H22A C22 H22B 109.5
C20 C22 H22C 109.5
H22A C22 H22C 109.5
H22B C22 H22C 109.5
O2 C23 C25 111.0(3)
O2 C23 C24 104.1(3)
C25 C23 C24 108.0(4)
O2 C23 C20 102.8(3)
C25 C23 C20 117.6(4)
C24 C23 C20 112.4(3)
C23 C24 H24A 109.5
C23 C24 H24B 109.5
H24A C24 H24B 109.5
C23 C24 H24C 109.5
H24A C24 H24C 109.5
H24B C24 H24C 109.5
C23 C25 H25A 109.5
C23 C25 H25B 109.5
H25A C25 H25B 109.5
C23 C25 H25C 109.5
H25A C25 H25C 109.5
H25B C25 H25C 109.5
C27 C26 N2 129.4(3)
C27 C26 C31 122.2(3)
N2 C26 C31 108.4(3)
C28 C27 C26 117.4(3)
C28 C27 H27A 121.3
C26 C27 H27A 121.3
C29 C28 C27 121.6(4)
C29 C28 H28A 119.2
C27 C28 H28A 119.2
C30 C29 C28 121.1(4)
C30 C29 H29A 119.4
C28 C29 H29A 119.4
C29 C30 C31 119.2(3)
C29 C30 H30A 120.4
C31 C30 H30A 120.4
C30 C31 C26 118.5(3)
C30 C31 C34 134.4(3)
C26 C31 C34 107.0(3)
C33 N2 C26 108.7(2)
C33 N2 C39 124.7(3)
C26 N2 C39 126.5(3)
N2 C33 C38 129.4(3)
N2 C33 C34 108.9(3)
C38 C33 C34 121.6(3)
C35 C34 C33 119.5(3)
C35 C34 C31 133.4(3)
C33 C34 C31 106.9(3)
C36 C35 C34 118.8(3)
C36 C35 H35A 120.6
C34 C35 H35A 120.6
C35 C36 C37 121.2(3)
C35 C36 H36A 119.4
C37 C36 H36A 119.4
C38 C37 C36 121.1(3)
C38 C37 H37A 119.5
C36 C37 H37A 119.5
C37 C38 C33 117.8(3)
C37 C38 H38A 121.1
C33 C38 H38A 121.1
C44 C39 C40 120.2(3)
C44 C39 N2 119.8(3)
C40 C39 N2 119.9(3)
C39 C40 C41 119.7(3)
C39 C40 H40A 120.1
C41 C40 H40A 120.1
C42 C41 C40 121.3(3)
C42 C41 H41A 119.3
C40 C41 H41A 119.3
C43 C42 C41 117.4(3)
C43 C42 B2 121.9(3)
C41 C42 B2 120.8(3)
C42 C43 C44 121.8(3)
C42 C43 H43A 119.1
C44 C43 H43A 119.1
C39 C44 C43 119.4(3)
C39 C44 H44A 120.3
C43 C44 H44A 120.3
O4 C45 C46 107.3(3)
O4 C45 C47 107.4(3)
C46 C45 C47 107.5(4)
O4 C45 C48 103.2(2)
C46 C45 C48 117.4(3)
C47 C45 C48 113.4(3)
C45 C46 H46A 109.5
C45 C46 H46B 109.5
H46A C46 H46B 109.5
C45 C46 H46C 109.5
H46A C46 H46C 109.5
H46B C46 H46C 109.5
C45 C47 H47A 109.5
C45 C47 H47B 109.5
H47A C47 H47B 109.5
C45 C47 H47C 109.5
H47A C47 H47C 109.5
H47B C47 H47C 109.5
O3 C48 C49 106.8(4)
O3 C48 C50 104.6(3)
C49 C48 C50 111.3(5)
O3 C48 C45 104.6(3)
C49 C48 C45 115.9(4)
C50 C48 C45 112.7(4)
C48 C49 H49A 109.5
C48 C49 H49B 109.5
H49A C49 H49B 109.5
C48 C49 H49C 109.5
H49A C49 H49C 109.5
H49B C49 H49C 109.5
C48 C50 H50A 109.5
C48 C50 H50B 109.5
H50A C50 H50B 109.5
C48 C50 H50C 109.5
H50A C50 H50C 109.5
H50B C50 H50C 109.5
O1 B1 O2 113.1(3)
O1 B1 C17 123.6(4)
O2 B1 C17 123.3(3)
O4 B2 O3 112.3(3)
O4 B2 C42 123.6(3)
O3 B2 C42 124.1(3)

loop_
_geom_bond_atom_site_label_1
_geom_bond_atom_site_label_2
_geom_bond_distance
O1 B1 1.328(4)
O1 C20 1.442(4)
O2 B1 1.350(5)
O2 C23 1.426(4)
O3 B2 1.338(4)
O3 C48 1.426(4)
O4 B2 1.328(4)
O4 C45 1.434(4)
C1 C2 1.375(5)
C1 N1 1.384(4)
C1 C6 1.392(4)
C2 C3 1.365(5)
C2 H2A 0.9300
C3 C4 1.375(5)
C3 H3A 0.9300
C4 C5 1.362(5)
C4 H4A 0.9300
C5 C6 1.378(5)
C5 H5A 0.9300
C6 C7 1.422(5)
C7 C13 1.394(5)
C7 C8 1.394(4)
C8 C10 1.369(5)
C8 N1 1.384(4)
N1 C14 1.417(4)
C10 C11 1.381(5)
C10 H10A 0.9300
C11 C12 1.372(5)
C11 H11A 0.9300
C12 C13 1.356(5)
C12 H12A 0.9300
C13 H13A 0.9300
C14 C15 1.366(4)
C14 C19 1.369(4)
C15 C16 1.367(4)
C15 H15A 0.9300
C16 C17 1.379(4)
C16 H16A 0.9300
C17 C18 1.373(4)
C17 B1 1.529(5)
C18 C19 1.365(4)
C18 H18A 0.9300
C19 H19A 0.9300
C20 C22 1.494(5)
C20 C21 1.519(6)
C20 C23 1.533(5)
C21 H21A 0.9600
C21 H21B 0.9600
C21 H21C 0.9600
C22 H22A 0.9600
C22 H22B 0.9600
C22 H22C 0.9600
C23 C25 1.477(6)
C23 C24 1.523(6)
C24 H24A 0.9600
C24 H24B 0.9600
C24 H24C 0.9600
C25 H25A 0.9600
C25 H25B 0.9600
C25 H25C 0.9600
C26 C27 1.369(4)
C26 N2 1.387(4)
C26 C31 1.391(4)
C27 C28 1.367(5)
C27 H27A 0.9300
C28 C29 1.367(5)
C28 H28A 0.9300
C29 C30 1.356(5)
C29 H29A 0.9300
C30 C31 1.389(4)
C30 H30A 0.9300
C31 C34 1.428(4)
N2 C33 1.369(4)
N2 C39 1.425(4)
C33 C38 1.375(4)
C33 C34 1.393(4)
C34 C35 1.373(4)
C35 C36 1.366(5)
C35 H35A 0.9300
C36 C37 1.379(5)
C36 H36A 0.9300
C37 C38 1.363(4)
C37 H37A 0.9300
C38 H38A 0.9300
C39 C44 1.352(4)
C39 C40 1.362(4)
C40 C41 1.374(4)
C40 H40A 0.9300
C41 C42 1.373(4)
C41 H41A 0.9300
C42 C43 1.366(4)
C42 B2 1.531(5)
C43 C44 1.379(4)
C43 H43A 0.9300
C44 H44A 0.9300
C45 C46 1.476(5)
C45 C47 1.489(5)
C45 C48 1.525(5)
C46 H46A 0.9600
C46 H46B 0.9600
C46 H46C 0.9600
C47 H47A 0.9600
C47 H47B 0.9600
C47 H47C 0.9600
C48 C49 1.462(6)
C48 C50 1.501(6)
C49 H49A 0.9600
C49 H49B 0.9600
C49 H49C 0.9600
C50 H50A 0.9600
C50 H50B 0.9600
C50 H50C 0.9600
